data_7028362
loop_
_publ_author_name
'Nagapradeep, N.'
'Venkatesh, V.'
'Tripathi, S. K.'
'Verma, Sandeep'

_publ_section_title
;
 Guanine-copper coordination polymers: crystal analysis and application as
 thin film precursors.
;
_journal_issue 4
_journal_name_full 'Dalton transactions (Cambridge, England : 2003)'
_journal_page_first 1744
_journal_page_last 1752
_journal_paper_doi 10.1039/c3dt52415a
_journal_volume 43
_journal_year 2014
_chemical_formula_moiety 'C48 H54 Cl6 Cu3 N30 O6, 4(C H4 O)'
_chemical_formula_sum 'C52 H70 Cl6 Cu3 N30 O10'
_chemical_formula_weight 1678.70
_chemical_name_common 9-allylguanine+CuCl2
_chemical_name_systematic
;
?
;
_space_group_IT_number 2
_symmetry_cell_setting triclinic
_symmetry_space_group_name_Hall '-P 1'
_symmetry_space_group_name_H-M 'P -1'
_atom_sites_solution_hydrogens geom
_atom_sites_solution_primary direct
_atom_sites_solution_secondary difmap
_audit_creation_method SHELXL-97
_cell_angle_alpha 74.604(3)
_cell_angle_beta 78.168(2)
_cell_angle_gamma 87.898(2)
_cell_formula_units_Z 1
_cell_length_a 10.0805(12)
_cell_length_b 10.2327(12)
_cell_length_c 17.619(2)
_cell_measurement_reflns_used 6571
_cell_measurement_temperature 100(2)
_cell_measurement_theta_max 26.00
_cell_measurement_theta_min 2.06
_cell_volume 1714.7(3)
_computing_cell_refinement 'SMART 5.628 (Bruker, 2003)'
_computing_data_collection 'SMART 5.628 (Bruker, 2003)'
_computing_data_reduction 'SAINT+ 6.45 (Bruker, 2003)'
_computing_molecular_graphics 'diamond 3.1d'
_computing_publication_material 'WinGX publication routines (Farrugia, 1999)'
_computing_structure_refinement 'SHELXL-97 (Sheldrick, 1997)'
_computing_structure_solution Sir92
_diffrn_ambient_temperature 100(2)
_diffrn_measured_fraction_theta_full 0.983
_diffrn_measured_fraction_theta_max 0.973
_diffrn_radiation_monochromator graphite
_diffrn_radiation_source 'fine-focus sealed tube'
_diffrn_radiation_type MoK\a
_diffrn_radiation_wavelength 0.71073
_diffrn_reflns_av_R_equivalents 0.0252
_diffrn_reflns_av_sigmaI/netI 0.0472
_diffrn_reflns_limit_h_max 6
_diffrn_reflns_limit_h_min -12
_diffrn_reflns_limit_k_max 12
_diffrn_reflns_limit_k_min -12
_diffrn_reflns_limit_l_max 21
_diffrn_reflns_limit_l_min -21
_diffrn_reflns_number 9545
_diffrn_reflns_theta_full 25.00
_diffrn_reflns_theta_max 26.00
_diffrn_reflns_theta_min 2.06
_exptl_absorpt_coefficient_mu 1.234
_exptl_absorpt_correction_T_max 0.7904
_exptl_absorpt_correction_T_min 0.7644
_exptl_absorpt_correction_type psi-scan
_exptl_absorpt_process_details '(North et al., 1968)'
_exptl_crystal_colour 'dark green'
_exptl_crystal_density_diffrn 1.626
_exptl_crystal_density_method 'not measured'
_exptl_crystal_description needle
_exptl_crystal_F_000 861
_exptl_crystal_size_max 0.23
_exptl_crystal_size_mid 0.21
_exptl_crystal_size_min 0.20
_refine_diff_density_max 1.281
_refine_diff_density_min -0.906
_refine_diff_density_rms 0.225
_refine_ls_extinction_method none
_refine_ls_goodness_of_fit_ref 1.141
_refine_ls_hydrogen_treatment constr
_refine_ls_matrix_type full
_refine_ls_number_parameters 456
_refine_ls_number_reflns 6571
_refine_ls_number_restraints 0
_refine_ls_restrained_S_all 1.141
_refine_ls_R_factor_all 0.0593
_refine_ls_R_factor_gt 0.0509
_refine_ls_shift/su_max 0.000
_refine_ls_shift/su_mean 0.000
_refine_ls_structure_factor_coef Fsqd
_refine_ls_weighting_details 'calc w=1/[\s^2^(Fo^2^)+(0.0972P)^2^+0.7134P] where P=(Fo^2^+2Fc^2^)/3'
_refine_ls_weighting_scheme calc
_refine_ls_wR_factor_gt 0.1418
_refine_ls_wR_factor_ref 0.1594
_reflns_number_gt 5685
_reflns_number_total 6571
_reflns_threshold_expression >2sigma(I)
_cod_data_source_file c3dt52415a.txt
_cod_data_source_block Complex3
_cod_original_cell_volume 1714.6(4)
_cod_database_code 7028362

loop_
_symmetry_equiv_pos_as_xyz
'x, y, z'
'-x, -y, -z'

loop_
_atom_site_label
_atom_site_type_symbol
_atom_site_fract_x
_atom_site_fract_y
_atom_site_fract_z
_atom_site_U_iso_or_equiv
_atom_site_adp_type
_atom_site_occupancy
_atom_site_symmetry_multiplicity
_atom_site_calc_flag
_atom_site_refinement_flags
_atom_site_disorder_assembly
_atom_site_disorder_group
C2 C -0.1161(3) 0.5393(3) -0.0787(2) 0.0176(7) Uani 1 1 d . . .
C2A C 0.6505(3) 0.5012(4) -0.3500(2) 0.0186(7) Uani 1 1 d . . .
C2B C -0.2525(3) 0.2577(3) -0.4716(2) 0.0180(7) Uani 1 1 d . . .
C4 C -0.1543(3) 0.3647(3) 0.0299(2) 0.0171(7) Uani 1 1 d . . .
C4A C 0.4936(4) 0.3953(4) -0.2458(2) 0.0259(8) Uani 1 1 d . A .
C4B C -0.2283(4) 0.1824(4) -0.3459(2) 0.0221(7) Uani 1 1 d . A .
C5 C -0.0999(3) 0.2711(3) -0.0111(2) 0.0159(7) Uani 1 1 d . . .
C5A C 0.4008(3) 0.3827(3) -0.2912(2) 0.0168(7) Uani 1 1 d . . .
C5B C -0.1037(3) 0.2455(3) -0.3589(2) 0.0161(7) Uani 1 1 d . . .
C6 C -0.0447(3) 0.3140(3) -0.0940(2) 0.0156(7) Uani 1 1 d . . .
C6A C 0.4374(3) 0.4292(3) -0.37617(19) 0.0156(7) Uani 1 1 d . . .
C6B C -0.0419(4) 0.3183(4) -0.4372(2) 0.0223(7) Uani 1 1 d . . .
C8 C -0.1605(3) 0.1596(3) 0.1126(2) 0.0191(7) Uani 1 1 d . . .
H8 H -0.1764 0.0895 0.1597 0.023 Uiso 1 1 calc R . .
C8A C 0.3053(4) 0.2966(4) -0.1672(2) 0.0280(9) Uani 1 1 d . A .
H8A H 0.2425 0.2549 -0.1212 0.034 Uiso 1 1 calc R . .
C8B C -0.1541(4) 0.1430(4) -0.2331(2) 0.0356(10) Uani 1 1 d . A .
H8B H -0.1503 0.1101 -0.1791 0.043 Uiso 1 1 calc R . .
C9 C -0.2414(4) 0.3494(4) 0.1779(2) 0.0312(9) Uani 1 1 d . . .
H9A H -0.1772 0.3272 0.2133 0.037 Uiso 1 1 calc R . .
H9B H -0.2426 0.4474 0.1586 0.037 Uiso 1 1 calc R . .
C10 C -0.3771(5) 0.3004(5) 0.2245(2) 0.0389(10) Uani 1 1 d . . .
H10 H -0.4494 0.3205 0.1982 0.047 Uiso 1 1 calc R . .
C11 C -0.4040(6) 0.2305(5) 0.3002(3) 0.0518(13) Uani 1 1 d . . .
H11A H -0.3344 0.2083 0.3285 0.062 Uiso 1 1 calc R . .
H11B H -0.4927 0.2031 0.3255 0.062 Uiso 1 1 calc R . .
N1 N -0.0604(3) 0.4522(3) -0.12438(17) 0.0178(6) Uani 1 1 d . . .
H1 H -0.0337 0.4861 -0.1753 0.021 Uiso 1 1 calc R . .
N1A N 0.5653(3) 0.4920(3) -0.40032(16) 0.0154(6) Uani 1 1 d . . .
H1A H 0.5933 0.5280 -0.4509 0.018 Uiso 1 1 calc R . .
N1B N -0.1283(3) 0.3229(3) -0.49075(17) 0.0213(6) Uani 1 1 d . . .
H1B H -0.1016 0.3703 -0.5395 0.026 Uiso 1 1 calc R . .
N2 N -0.1196(3) 0.6708(3) -0.1173(2) 0.0273(7) Uani 1 1 d . . .
H2A H -0.1532 0.7284 -0.0911 0.033 Uiso 1 1 calc R . .
H2B H -0.0882 0.6976 -0.1682 0.033 Uiso 1 1 calc R . .
N2A N 0.7709(3) 0.5635(3) -0.38312(18) 0.0215(6) Uani 1 1 d . . .
H2A1 H 0.8264 0.5704 -0.3532 0.026 Uiso 1 1 calc R . .
H2A2 H 0.7929 0.5966 -0.4343 0.026 Uiso 1 1 calc R . .
N2B N -0.3192(3) 0.2719(3) -0.53294(18) 0.0215(6) Uani 1 1 d . . .
H2B1 H -0.3965 0.2320 -0.5245 0.026 Uiso 1 1 calc R . .
H2B2 H -0.2841 0.3208 -0.5802 0.026 Uiso 1 1 calc R . .
N3 N -0.1649(3) 0.4995(3) -0.00009(17) 0.0188(6) Uani 1 1 d . . .
N3A N 0.6197(3) 0.4513(4) -0.27114(18) 0.0270(7) Uani 1 1 d . . .
N3B N -0.3056(3) 0.1837(3) -0.39998(18) 0.0275(7) Uani 1 1 d . . .
N7 N -0.1031(3) 0.1441(3) 0.04119(16) 0.0178(6) Uani 1 1 d . . .
N7A N 0.2838(3) 0.3228(3) -0.24113(16) 0.0163(6) Uani 1 1 d . . .
N7B N -0.0603(3) 0.2202(3) -0.28677(16) 0.0162(6) Uani 1 1 d . . .
N9 N -0.1939(3) 0.2924(3) 0.10875(17) 0.0196(6) Uani 1 1 d . . .
N9A N 0.4324(3) 0.3393(4) -0.16752(19) 0.0388(10) Uani 1 1 d . . .
N9B N -0.2581(4) 0.1165(5) -0.2657(2) 0.0514(12) Uani 1 1 d . . .
O6 O 0.0114(2) 0.2406(2) -0.13695(14) 0.0160(5) Uani 1 1 d . . .
O6A O 0.3704(2) 0.4212(2) -0.42604(13) 0.0185(5) Uani 1 1 d . . .
O6B O 0.0709(3) 0.3715(3) -0.45931(16) 0.0361(7) Uani 1 1 d . . .
Cl1 Cl 0.21658(9) 0.08809(8) -0.30085(5) 0.0235(2) Uani 1 1 d . . .
Cl2 Cl 0.06422(8) 0.51439(8) -0.30945(5) 0.0172(2) Uani 1 1 d . . .
Cl3 Cl -0.19033(8) -0.07509(8) -0.02844(5) 0.0194(2) Uani 1 1 d . . .
Cu1 Cu 0.11534(4) 0.27866(4) -0.27168(2) 0.01531(15) Uani 1 1 d . . .
Cu2 Cu 0.0000 0.0000 0.0000 0.01507(16) Uani 1 2 d S . .
C9A C 0.4753(7) 0.3713(7) -0.0947(4) 0.0186(15) Uiso 0.516(5) 1 d P A 2
H9A1 H 0.5151 0.4618 -0.1100 0.022 Uiso 0.516(5) 1 calc PR A 2
H9A2 H 0.3973 0.3662 -0.0513 0.022 Uiso 0.516(5) 1 calc PR A 2
C10A C 0.5757(8) 0.2689(7) -0.0690(4) 0.0254(17) Uiso 0.516(5) 1 d P A 2
H10A H 0.6603 0.2721 -0.1026 0.031 Uiso 0.516(5) 1 calc PR A 2
C11A C 0.5511(8) 0.1736(8) -0.0008(5) 0.0304(18) Uiso 0.516(5) 1 d P A 2
H11C H 0.4672 0.1684 0.0339 0.037 Uiso 0.516(5) 1 calc PR A 2
H11D H 0.6176 0.1115 0.0128 0.037 Uiso 0.516(5) 1 calc PR A 2
C9C C -0.4091(8) 0.0771(8) -0.2206(5) 0.0267(17) Uiso 0.516(5) 1 d P A 2
H9C1 H -0.4263 0.0941 -0.1678 0.032 Uiso 0.516(5) 1 calc PR A 2
H9C2 H -0.4725 0.1285 -0.2512 0.032 Uiso 0.516(5) 1 calc PR A 2
C10C C -0.4216(8) -0.0687(8) -0.2138(5) 0.0293(18) Uiso 0.516(5) 1 d P A 2
H10C H -0.5073 -0.1089 -0.1932 0.035 Uiso 0.516(5) 1 calc PR A 2
C11C C -0.3204(9) -0.1479(9) -0.2345(5) 0.040(2) Uiso 0.516(5) 1 d P A 2
H11E H -0.2332 -0.1117 -0.2553 0.048 Uiso 0.516(5) 1 calc PR A 2
H11F H -0.3371 -0.2393 -0.2283 0.048 Uiso 0.516(5) 1 calc PR A 2
C9B C 0.5004(7) 0.2917(7) -0.0979(4) 0.0165(15) Uiso 0.484(5) 1 d P A 1
H9B1 H 0.5942 0.2694 -0.1151 0.020 Uiso 0.484(5) 1 calc PR A 1
H9B2 H 0.4535 0.2132 -0.0589 0.020 Uiso 0.484(5) 1 calc PR A 1
C10B C 0.4903(9) 0.4121(9) -0.0641(6) 0.035(2) Uiso 0.484(5) 1 d P A 1
H10B H 0.4149 0.4180 -0.0248 0.042 Uiso 0.484(5) 1 calc PR A 1
C11B C 0.5808(10) 0.5086(10) -0.0869(6) 0.041(2) Uiso 0.484(5) 1 d P A 1
H11G H 0.6572 0.5052 -0.1262 0.049 Uiso 0.484(5) 1 calc PR A 1
H11H H 0.5696 0.5813 -0.0639 0.049 Uiso 0.484(5) 1 calc PR A 1
C9D C -0.3351(7) -0.0198(7) -0.2342(4) 0.0174(15) Uiso 0.484(5) 1 d P A 1
H9D1 H -0.3451 -0.0564 -0.2783 0.021 Uiso 0.484(5) 1 calc PR A 1
H9D2 H -0.2884 -0.0849 -0.1984 0.021 Uiso 0.484(5) 1 calc PR A 1
C10D C -0.4699(8) 0.0131(8) -0.1903(5) 0.0224(17) Uiso 0.484(5) 1 d P A 1
H10D H -0.5241 0.0733 -0.2195 0.027 Uiso 0.484(5) 1 calc PR A 1
C11D C -0.5169(9) -0.0379(9) -0.1127(5) 0.033(2) Uiso 0.484(5) 1 d P A 1
H11I H -0.4651 -0.0984 -0.0818 0.039 Uiso 0.484(5) 1 calc PR A 1
H11J H -0.6018 -0.0134 -0.0888 0.039 Uiso 0.484(5) 1 calc PR A 1
O2M O -0.6080(3) 0.1996(3) -0.49798(17) 0.0299(6) Uani 1 1 d . . .
O1M O 0.0021(3) 0.8554(3) -0.27662(17) 0.0354(7) Uani 1 1 d . . .
C2M C -0.0134(5) 0.8684(5) -0.3582(3) 0.0428(11) Uani 1 1 d . . .
H2M1 H -0.0321 0.9610 -0.3827 0.064 Uiso 1 1 calc R . .
H2M2 H -0.0870 0.8110 -0.3575 0.064 Uiso 1 1 calc R . .
H2M3 H 0.0688 0.8420 -0.3884 0.064 Uiso 1 1 calc R . .
C1M C -0.6757(6) 0.0878(5) -0.5060(3) 0.0596(16) Uani 1 1 d . . .
H1M1 H -0.6654 0.0095 -0.4634 0.089 Uiso 1 1 calc R . .
H1M2 H -0.6377 0.0704 -0.5569 0.089 Uiso 1 1 calc R . .
H1M3 H -0.7703 0.1071 -0.5031 0.089 Uiso 1 1 calc R . .
H2O2 H -0.5946 0.1878 -0.4506 0.19(5) Uiso 1 1 d R . .
H2O1 H 0.0486 0.9229 -0.2773 0.09(2) Uiso 1 1 d R . .

loop_
_atom_site_aniso_label
_atom_site_aniso_U_11
_atom_site_aniso_U_22
_atom_site_aniso_U_33
_atom_site_aniso_U_23
_atom_site_aniso_U_13
_atom_site_aniso_U_12
C2 0.0136(15) 0.0171(16) 0.0235(17) -0.0086(14) -0.0024(14) -0.0022(13)
C2A 0.0166(16) 0.0245(17) 0.0148(16) -0.0067(13) -0.0016(13) 0.0023(14)
C2B 0.0210(17) 0.0132(15) 0.0225(17) -0.0078(13) -0.0069(14) 0.0027(13)
C4 0.0120(15) 0.0217(17) 0.0209(17) -0.0115(14) -0.0030(13) 0.0002(13)
C4A 0.0141(17) 0.044(2) 0.0178(17) -0.0057(16) -0.0007(14) -0.0031(16)
C4B 0.0228(18) 0.0252(18) 0.0171(17) -0.0034(14) -0.0027(14) -0.0093(15)
C5 0.0155(16) 0.0178(16) 0.0156(16) -0.0063(13) -0.0033(13) 0.0009(13)
C5A 0.0151(16) 0.0172(16) 0.0190(17) -0.0061(13) -0.0043(13) 0.0021(13)
C5B 0.0161(16) 0.0165(15) 0.0171(16) -0.0065(13) -0.0033(13) -0.0029(13)
C6 0.0142(15) 0.0175(16) 0.0174(16) -0.0063(13) -0.0063(13) 0.0004(13)
C6A 0.0169(16) 0.0153(15) 0.0168(16) -0.0072(13) -0.0052(13) 0.0028(12)
C6B 0.0220(18) 0.0282(19) 0.0179(17) -0.0079(14) -0.0025(14) -0.0080(15)
C8 0.0188(16) 0.0212(17) 0.0141(16) -0.0026(13) 0.0013(14) -0.0015(14)
C8A 0.0149(17) 0.052(2) 0.0130(16) -0.0032(16) 0.0000(14) -0.0047(16)
C8B 0.046(2) 0.042(2) 0.0177(18) 0.0040(17) -0.0136(18) -0.026(2)
C9 0.036(2) 0.041(2) 0.0189(19) -0.0183(17) -0.0001(16) 0.0119(18)
C10 0.039(2) 0.047(3) 0.025(2) -0.0098(19) 0.0056(18) 0.016(2)
C11 0.077(4) 0.048(3) 0.025(2) -0.013(2) 0.005(2) 0.004(3)
N1 0.0216(15) 0.0157(14) 0.0147(14) -0.0046(11) 0.0000(12) 0.0021(11)
N1A 0.0155(14) 0.0182(14) 0.0119(13) -0.0039(11) -0.0014(11) -0.0009(11)
N1B 0.0245(15) 0.0264(15) 0.0124(13) -0.0043(12) -0.0023(12) -0.0076(13)
N2 0.0354(18) 0.0188(15) 0.0249(16) -0.0072(13) 0.0018(14) 0.0013(13)
N2A 0.0170(14) 0.0294(16) 0.0182(14) -0.0065(12) -0.0034(12) -0.0032(12)
N2B 0.0245(15) 0.0237(15) 0.0179(14) -0.0060(12) -0.0069(12) -0.0024(12)
N3 0.0173(14) 0.0201(14) 0.0211(15) -0.0104(12) -0.0021(12) 0.0017(12)
N3A 0.0176(15) 0.049(2) 0.0130(14) -0.0060(14) -0.0022(12) -0.0044(14)
N3B 0.0256(16) 0.0379(18) 0.0191(16) -0.0041(13) -0.0070(13) -0.0132(14)
N7 0.0174(14) 0.0220(15) 0.0127(13) -0.0050(11) 0.0004(11) 0.0002(12)
N7A 0.0148(13) 0.0217(14) 0.0112(13) -0.0031(11) -0.0019(11) 0.0037(11)
N7B 0.0172(14) 0.0166(13) 0.0140(13) -0.0041(11) -0.0011(11) -0.0019(11)
N9 0.0201(15) 0.0238(15) 0.0145(14) -0.0088(12) 0.0016(12) 0.0029(12)
N9A 0.0166(16) 0.082(3) 0.0123(15) -0.0006(16) -0.0042(13) -0.0128(17)
N9B 0.052(2) 0.077(3) 0.0180(17) 0.0116(18) -0.0147(17) -0.048(2)
O6 0.0157(11) 0.0175(11) 0.0160(11) -0.0078(9) -0.0008(9) -0.0012(9)
O6A 0.0183(12) 0.0232(12) 0.0148(11) -0.0059(10) -0.0031(10) -0.0033(10)
O6B 0.0257(14) 0.064(2) 0.0177(13) -0.0099(13) 0.0000(11) -0.0226(14)
Cl1 0.0263(5) 0.0189(4) 0.0236(4) -0.0078(3) 0.0016(4) 0.0013(3)
Cl2 0.0184(4) 0.0182(4) 0.0151(4) -0.0042(3) -0.0034(3) 0.0002(3)
Cl3 0.0194(4) 0.0189(4) 0.0203(4) -0.0068(3) -0.0028(3) -0.0003(3)
Cu1 0.0154(2) 0.0170(2) 0.0141(2) -0.00552(17) -0.00237(17) -0.00071(16)
Cu2 0.0163(3) 0.0141(3) 0.0145(3) -0.0050(2) -0.0008(2) 0.0003(2)
O2M 0.0353(15) 0.0296(14) 0.0260(14) -0.0095(11) -0.0038(12) -0.0098(12)
O1M 0.0444(17) 0.0341(16) 0.0295(15) -0.0107(12) -0.0063(13) -0.0107(14)
C2M 0.059(3) 0.038(2) 0.032(2) -0.011(2) -0.011(2) 0.002(2)
C1M 0.078(4) 0.042(3) 0.056(3) -0.025(2) 0.014(3) -0.030(3)

loop_
_atom_type_symbol
_atom_type_description
_atom_type_scat_dispersion_real
_atom_type_scat_dispersion_imag
_atom_type_scat_source
C C 0.0033 0.0016 'International Tables Vol C Tables 4.2.6.8 and 6.1.1.4'
H H 0.0000 0.0000 'International Tables Vol C Tables 4.2.6.8 and 6.1.1.4'
N N 0.0061 0.0033 'International Tables Vol C Tables 4.2.6.8 and 6.1.1.4'
O O 0.0106 0.0060 'International Tables Vol C Tables 4.2.6.8 and 6.1.1.4'
Cl Cl 0.1484 0.1585 'International Tables Vol C Tables 4.2.6.8 and 6.1.1.4'
Cu Cu 0.3201 1.2651 'International Tables Vol C Tables 4.2.6.8 and 6.1.1.4'

loop_
_geom_angle_atom_site_label_1
_geom_angle_atom_site_label_2
_geom_angle_atom_site_label_3
_geom_angle
_geom_angle_site_symmetry_1
_geom_angle_site_symmetry_3
N3 C2 N2 119.3(3) . .
N3 C2 N1 123.7(3) . .
N2 C2 N1 117.0(3) . .
N3A C2A N2A 118.6(3) . .
N3A C2A N1A 123.4(3) . .
N2A C2A N1A 118.0(3) . .
N3B C2B N2B 120.0(3) . .
N3B C2B N1B 123.8(3) . .
N2B C2B N1B 116.1(3) . .
N3 C4 N9 126.6(3) . .
N3 C4 C5 127.7(3) . .
N9 C4 C5 105.6(3) . .
N3A C4A N9A 125.6(3) . .
N3A C4A C5A 128.5(3) . .
N9A C4A C5A 106.0(3) . .
N3B C4B N9B 126.4(3) . .
N3B C4B C5B 127.9(3) . .
N9B C4B C5B 105.8(3) . .
N7 C5 C4 110.3(3) . .
N7 C5 C6 129.6(3) . .
C4 C5 C6 120.0(3) . .
N7A C5A C4A 109.3(3) . .
N7A C5A C6A 131.6(3) . .
C4A C5A C6A 119.1(3) . .
C4B C5B N7B 109.2(3) . .
C4B C5B C6B 119.6(3) . .
N7B C5B C6B 131.1(3) . .
O6 C6 N1 122.4(3) . .
O6 C6 C5 126.1(3) . .
N1 C6 C5 111.5(3) . .
O6A C6A N1A 120.9(3) . .
O6A C6A C5A 128.0(3) . .
N1A C6A C5A 111.1(3) . .
O6B C6B N1B 121.9(3) . .
O6B C6B C5B 127.5(3) . .
N1B C6B C5B 110.6(3) . .
N7 C8 N9 111.5(3) . .
N7A C8A N9A 110.7(3) . .
N7B C8B N9B 111.9(3) . .
C10 C9 N9 114.0(3) . .
C11 C10 C9 125.1(5) . .
C2 N1 C6 124.8(3) . .
C2A N1A C6A 125.5(3) . .
C2B N1B C6B 125.2(3) . .
C2 N3 C4 112.3(3) . .
C2A N3A C4A 112.3(3) . .
C2B N3B C4B 112.6(3) . .
C8 N7 C5 105.5(3) . .
C8 N7 Cu2 135.9(2) . .
C5 N7 Cu2 117.4(2) . .
C8A N7A C5A 106.5(3) . .
C8A N7A Cu1 125.8(2) . .
C5A N7A Cu1 127.7(2) . .
C8B N7B C5B 105.9(3) . .
C8B N7B Cu1 127.7(2) . .
C5B N7B Cu1 126.2(2) . .
C4 N9 C8 107.0(3) . .
C4 N9 C9 126.3(3) . .
C8 N9 C9 126.0(3) . .
C4A N9A C8A 107.5(3) . .
C4A N9A C9B 126.8(4) . .
C8A N9A C9B 123.1(4) . .
C4A N9A C9A 123.9(4) . .
C8A N9A C9A 124.4(4) . .
C9B N9A C9A 32.7(3) . .
C8B N9B C4B 107.2(3) . .
C8B N9B C9D 121.2(4) . .
C4B N9B C9D 121.9(4) . .
C8B N9B C9C 127.0(4) . .
C4B N9B C9C 120.9(4) . .
C9D N9B C9C 47.9(4) . .
C6 O6 Cu1 134.6(2) . .
N7B Cu1 N7A 172.21(11) . .
N7B Cu1 Cl1 90.62(8) . .
N7A Cu1 Cl1 89.18(8) . .
N7B Cu1 O6 85.63(10) . .
N7A Cu1 O6 87.25(10) . .
Cl1 Cu1 O6 112.44(6) . .
N7B Cu1 Cl2 93.56(8) . .
N7A Cu1 Cl2 90.31(8) . .
Cl1 Cu1 Cl2 151.48(3) . .
O6 Cu1 Cl2 96.01(6) . .
N7 Cu2 N7 180.0(2) . 2
N7 Cu2 Cl3 88.74(8) . 2
N7 Cu2 Cl3 91.26(8) 2 2
N7 Cu2 Cl3 91.26(8) . .
N7 Cu2 Cl3 88.74(8) 2 .
Cl3 Cu2 Cl3 180.00(5) 2 .
C10A C9A N9A 106.8(6) . .
C11A C10A C9A 123.2(7) . .
C10C C9C N9B 104.6(6) . .
C11C C10C C9C 125.5(8) . .
N9A C9B C10B 102.3(6) . .
C11B C10B C9B 123.5(9) . .
C10D C9D N9B 104.2(5) . .
C11D C10D C9D 124.1(7) . .

loop_
_geom_bond_atom_site_label_1
_geom_bond_atom_site_label_2
_geom_bond_distance
_geom_bond_site_symmetry_2
C2 N3 1.327(5) .
C2 N2 1.340(5) .
C2 N1 1.385(4) .
C2A N3A 1.322(4) .
C2A N2A 1.338(4) .
C2A N1A 1.376(4) .
C2B N3B 1.303(5) .
C2B N2B 1.360(4) .
C2B N1B 1.377(4) .
C4 N3 1.348(4) .
C4 N9 1.373(4) .
C4 C5 1.381(5) .
C4A N3A 1.352(5) .
C4A N9A 1.366(5) .
C4A C5A 1.380(5) .
C4B N3B 1.347(5) .
C4B N9B 1.369(5) .
C4B C5B 1.382(5) .
C5 N7 1.376(4) .
C5 C6 1.407(5) .
C5A N7A 1.372(4) .
C5A C6A 1.418(5) .
C5B N7B 1.385(4) .
C5B C6B 1.408(5) .
C6 O6 1.245(4) .
C6 N1 1.389(4) .
C6A O6A 1.233(4) .
C6A N1A 1.396(4) .
C6B O6B 1.222(4) .
C6B N1B 1.400(4) .
C8 N7 1.321(4) .
C8 N9 1.375(4) .
C8A N7A 1.320(4) .
C8A N9A 1.367(5) .
C8B N7B 1.305(5) .
C8B N9B 1.361(5) .
C9 C10 1.472(6) .
C9 N9 1.474(4) .
C10 C11 1.313(6) .
N7 Cu2 1.982(3) .
N7A Cu1 1.984(3) .
N7B Cu1 1.979(3) .
N9A C9B 1.489(7) .
N9A C9A 1.549(8) .
N9B C9D 1.532(8) .
N9B C9C 1.579(8) .
O6 Cu1 2.324(2) .
Cl1 Cu1 2.2976(9) .
Cl2 Cu1 2.3925(9) .
Cl3 Cu2 2.2868(8) .
Cu2 N7 1.982(3) 2
Cu2 Cl3 2.2868(8) 2
C9A C10A 1.478(10) .
C10A C11A 1.315(11) .
C9C C10C 1.473(11) .
C10C C11C 1.332(11) .
C9B C10B 1.496(12) .
C10B C11B 1.294(13) .
C9D C10D 1.494(10) .
C10D C11D 1.320(12) .
O2M C1M 1.406(5) .
O1M C2M 1.447(5) .
